data_4300136
loop_
_publ_author_name
'Vincent J. Catalano'
'Heidi M. Kar'
'Byron L. Bennett'

_publ_section_title
;
Gold(I) and Silver(I) Metallocryptates Based on
2,9-Bis(diphenylphosphino)-1,8-naphthyridine
;
_journal_name_full 'Inorganic Chemistry'
_journal_page_first 121
_journal_page_last 127
_journal_paper_doi 10.1021/ic9908827
_journal_volume 39
_journal_year 2000
_chemical_formula_sum 'C101 H84 Ag3 Cl2 F18 N6 O2 P9 S2'
_chemical_formula_weight 2493.10
_space_group_IT_number 15
_symmetry_cell_setting Monoclinic
_symmetry_space_group_name_Hall '-C 2yc'
_symmetry_space_group_name_H-M 'C 1 2/c 1'
_atom_sites_solution_hydrogens geom
_atom_sites_solution_primary direct
_atom_sites_solution_secondary difmap
_audit_creation_method SHELXL
_cell_angle_alpha 90.00
_cell_angle_beta 115.23
_cell_angle_gamma 90.00
_cell_formula_units_Z 4
_cell_length_a 28.825(7)
_cell_length_b 17.013(3)
_cell_length_c 23.916(7)
_cell_measurement_reflns_used 27
_cell_measurement_temperature 293(2)
_cell_measurement_theta_max 12.71
_cell_measurement_theta_min 1.55
_cell_volume 10610(4)
_computing_cell_refinement 'Siemens XSCANS'
_computing_data_collection 'Siemens XSCANS'
_computing_data_reduction 'Siemens SHELXTL'
_computing_molecular_graphics 'Siemens SHELXTL'
_computing_publication_material 'Siemens SHELXTL'
_computing_structure_refinement 'SHELXL-93 (Sheldrick, 1993)'
_computing_structure_solution 'SHELXS-86 (Sheldrick, 1990)'
_diffrn_ambient_temperature 293(2)
_diffrn_measurement_device 'Siemens P4'
_diffrn_measurement_method '\w scans'
_diffrn_radiation_monochromator graphite
_diffrn_radiation_source 'fine-focus sealed tube'
_diffrn_radiation_type MoK\a
_diffrn_radiation_wavelength 0.71073
_diffrn_reflns_av_R_equivalents 0.0887
_diffrn_reflns_av_sigmaI/netI 0.1544
_diffrn_reflns_limit_h_max 1
_diffrn_reflns_limit_h_min -30
_diffrn_reflns_limit_k_max 18
_diffrn_reflns_limit_k_min -1
_diffrn_reflns_limit_l_max 25
_diffrn_reflns_limit_l_min -23
_diffrn_reflns_number 8038
_diffrn_reflns_theta_max 22.51
_diffrn_reflns_theta_min 1.86
_diffrn_standards_interval_count 98
_diffrn_standards_number 2
_exptl_absorpt_coefficient_mu 0.856
_exptl_absorpt_correction_T_max 0.8620
_exptl_absorpt_correction_T_min 0.8099
_exptl_absorpt_correction_type empirical
_exptl_crystal_colour Plale_Yellow
_exptl_crystal_density_diffrn 1.561
_exptl_crystal_description Triangular_Prism
_exptl_crystal_F_000 5008
_exptl_crystal_size_max .18
_exptl_crystal_size_mid .42
_exptl_crystal_size_min .26
_refine_diff_density_max 1.048
_refine_diff_density_min -0.772
_refine_diff_density_rms 0.134
_refine_ls_extinction_method none
_refine_ls_goodness_of_fit_all 1.027
_refine_ls_goodness_of_fit_obs 1.163
_refine_ls_matrix_type full
_refine_ls_number_parameters 690
_refine_ls_number_reflns 5827
_refine_ls_number_restraints 52
_refine_ls_restrained_S_all 1.130
_refine_ls_restrained_S_obs 1.169
_refine_ls_R_factor_all 0.1719
_refine_ls_R_factor_obs 0.0797
_refine_ls_shift/esd_max -0.021
_refine_ls_shift/esd_mean 0.000
_refine_ls_structure_factor_coef Fsqd
_refine_ls_weighting_details 'w=3D1/[\s^2^(Fo^2^)+(0.1089P)^2^+0.0000P] where P=3D(Fo^2^+2Fc^2^)/3'
_refine_ls_weighting_scheme calc
_refine_ls_wR_factor_all 0.2531
_refine_ls_wR_factor_obs 0.1835
_reflns_number_observed 3658
_reflns_number_total 6939
_reflns_observed_criterion >2sigma(I)
_cod_depositor_comments
;
The following automatic conversions were performed:

'_refine_ls_weighting_scheme' value 'calc
w=3D1/[\s^2^(Fo^2^)+(0.1089P)^2^+0.0000P] where P=3D(Fo^2^+2Fc^2^)/3'
was changed to 'calc'. New tag '_refine_ls_weighting_details' was
created. The value of the new tag was set to
'w=3D1/[\s^2^(Fo^2^)+(0.1089P)^2^+0.0000P] where
P=3D(Fo^2^+2Fc^2^)/3'.

Automatic conversion script
Id: cif_fix_values 3143 2015-03-26 13:38:13Z robertas 
;
_cod_original_cell_volume 10609.6(44)
_cod_database_code 4300136

loop_
_symmetry_equiv_pos_as_xyz
'x, y, z'
'-x, y, -z+1/2'
'x+1/2, y+1/2, z'
'-x+1/2, y+1/2, -z+1/2'
'-x, -y, -z'
'x, -y, z-1/2'
'-x+1/2, -y+1/2, -z'
'x+1/2, -y+1/2, z-1/2'

loop_
_atom_site_aniso_label
_atom_site_aniso_U_11
_atom_site_aniso_U_22
_atom_site_aniso_U_33
_atom_site_aniso_U_23
_atom_site_aniso_U_13
_atom_site_aniso_U_12
Ag1 0.0274(6) 0.0265(6) 0.0296(6) -0.0007(6) 0.0144(4) 0.0005(6)
Ag2 0.0260(11) 0.0231(12) 0.0328(11) -0.0027(11) 0.0103(9) -0.0036(11)
P1 0.029(2) 0.024(2) 0.025(2) 0.000(2) 0.016(2) -0.004(2)
P2 0.025(2) 0.027(2) 0.031(2) 0.002(2) 0.014(2) 0.003(2)
P3 0.028(2) 0.033(2) 0.029(2) -0.002(2) 0.017(2) -0.003(2)
S1 0.056(3) 0.046(2) 0.042(2) -0.008(2) 0.032(2) -0.009(2)
O1 0.048(7) 0.068(8) 0.056(7) -0.007(6) 0.035(6) 0.000(6)
N1 0.030(6) 0.011(6) 0.027(7) 0.002(5) 0.011(6) 0.003(5)
N2 0.016(6) 0.032(7) 0.025(6) 0.005(5) 0.008(5) 0.004(6)
N3 0.022(6) 0.025(6) 0.022(6) -0.004(5) 0.006(5) 0.009(5)
C1 0.022(7) 0.010(7) 0.032(8) 0.005(6) 0.016(7) 0.004(6)
C2 0.038(9) 0.011(7) 0.043(10) 0.007(7) 0.014(8) -0.007(7)
C3 0.034(9) 0.034(9) 0.042(10) -0.003(8) 0.012(8) -0.017(8)
C4 0.029(8) 0.027(9) 0.022(8) -0.006(7) 0.005(7) -0.020(7)
C5 0.041(9) 0.029(9) 0.058(11) -0.001(8) 0.033(8) 0.000(8)
C6 0.071(12) 0.028(9) 0.059(11) -0.002(8) 0.042(10) -0.017(9)
C7 0.053(11) 0.043(11) 0.037(10) 0.004(8) 0.023(9) -0.018(9)
C8 0.037(9) 0.054(12) 0.048(10) 0.002(9) 0.029(8) 0.007(9)
C9 0.027(8) 0.040(9) 0.034(8) -0.006(7) 0.017(7) -0.007(7)
C10 0.029(8) 0.019(8) 0.039(9) 0.002(7) 0.013(7) -0.019(7)
C11 0.081(14) 0.037(11) 0.050(12) 0.002(9) 0.004(11) 0.005(11)
C12 0.071(14) 0.041(12) 0.084(16) 0.010(12) -0.024(13) 0.004(11)
C13 0.066(14) 0.026(11) 0.112(20) 0.006(12) 0.012(14) 0.007(10)
C14 0.067(15) 0.082(16) 0.106(19) -0.017(14) 0.047(14) 0.003(13)
C15 0.024(9) 0.064(13) 0.073(13) 0.004(10) 0.018(9) -0.003(9)
C16 0.022(8) 0.016(8) 0.037(8) 0.010(7) 0.010(7) 0.000(7)
C17 0.029(8) 0.031(9) 0.074(11) 0.006(8) 0.037(9) 0.011(8)
C18 0.057(11) 0.018(8) 0.077(12) -0.002(8) 0.044(10) 0.000(8)
C19 0.032(12) 0.017(11) 0.068(15) 0.000 0.038(12) 0.000
C20 0.035(12) 0.013(10) 0.036(12) 0.000 0.022(10) 0.000
C21 0.010(7) 0.041(9) 0.037(9) -0.001(8) 0.005(7) 0.007(7)
C22 0.033(9) 0.055(11) 0.045(10) 0.004(9) 0.003(8) -0.017(9)
C23 0.042(10) 0.056(13) 0.079(14) 0.028(11) -0.002(10) -0.002(10)
C24 0.051(11) 0.063(13) 0.023(9) -0.005(8) -0.013(8) 0.021(10)
C25 0.044(10) 0.047(11) 0.053(11) 0.011(9) 0.027(10) 0.004(9)
C26 0.023(8) 0.053(11) 0.043(10) 0.010(9) 0.014(8) -0.009(8)
C27 0.007(7) 0.037(9) 0.031(9) 0.016(7) 0.008(7) 0.011(6)
C28 0.055(11) 0.048(10) 0.049(10) 0.006(8) 0.043(9) -0.002(9)
C29 0.051(10) 0.043(10) 0.051(11) 0.012(9) 0.028(9) 0.025(9)
C30 0.040(9) 0.040(10) 0.043(10) -0.016(8) 0.034(8) 0.002(8)
C31 0.051(11) 0.029(9) 0.045(10) 0.005(8) 0.030(9) -0.003(8)
C32 0.027(8) 0.041(9) 0.028(9) 0.010(7) 0.013(7) 0.004(7)
C33 0.019(7) 0.029(9) 0.028(8) -0.009(6) 0.016(6) -0.009(6)
C34 0.031(8) 0.041(9) 0.012(7) -0.004(7) 0.004(7) 0.004(7)
C35 0.033(8) 0.041(9) 0.004(7) 0.002(6) -0.005(6) 0.018(8)
C36 0.016(7) 0.037(9) 0.022(8) 0.002(7) -0.005(6) 0.003(7)
C37 0.018(7) 0.021(8) 0.023(8) -0.003(6) 0.005(6) -0.005(6)
C38 0.022(8) 0.033(9) 0.027(8) -0.020(7) 0.005(7) -0.009(7)
C39 0.033(9) 0.059(12) 0.046(10) -0.007(8) 0.031(8) -0.009(8)
C40 0.064(11) 0.053(12) 0.052(11) -0.017(9) 0.046(10) -0.031(10)
C41 0.059(11) 0.026(9) 0.060(11) -0.011(8) 0.029(10) -0.020(9)
C42 0.053(11) 0.038(11) 0.062(12) -0.013(9) 0.014(10) 0.012(9)
C43 0.031(9) 0.039(11) 0.073(12) -0.011(9) 0.023(9) -0.007(8)
C44 0.036(9) 0.041(9) 0.026(8) -0.011(7) 0.019(7) -0.010(8)
C45 0.040(9) 0.042(11) 0.040(9) -0.004(8) 0.014(8) 0.008(8)
C46 0.071(13) 0.063(14) 0.053(12) 0.016(10) 0.031(11) 0.009(11)
C47 0.052(11) 0.095(16) 0.031(9) 0.009(10) 0.023(9) 0.005(11)
C48 0.070(13) 0.054(12) 0.046(11) -0.009(9) 0.032(10) 0.007(10)
C49 0.042(10) 0.051(11) 0.040(10) -0.014(8) 0.017(8) -0.007(9)
C50 0.054(11) 0.056(12) 0.069(12) -0.018(9) 0.041(10) 0.001(9)
C51 0.076(13) 0.051(12) 0.065(11) 0.008(9) 0.045(11) -0.004(10)
P4 0.036(2) 0.042(2) 0.036(3) -0.002(2) 0.019(2) 0.003(2)
P5 0.182(11) 0.069(6) 0.099(8) 0.000 0.109(8) 0.000
F1 0.046(6) 0.114(9) 0.062(6) 0.004(6) 0.029(5) 0.026(6)
F2 0.100(8) 0.042(6) 0.048(6) -0.005(5) 0.038(6) 0.002(6)
F3 0.035(5) 0.070(7) 0.058(6) -0.017(5) 0.023(5) -0.001(5)
F4 0.094(8) 0.044(6) 0.074(7) 0.004(5) 0.041(6) -0.025(6)
F5 0.059(6) 0.069(7) 0.033(5) -0.015(5) 0.009(5) 0.011(5)
F6 0.044(5) 0.068(6) 0.035(5) 0.002(5) 0.019(4) -0.002(5)
F7 0.093(17) 0.127(20) 0.089(16) 0.029(14) 0.034(13) -0.032(13)
F8 0.111(9) 0.084(8) 0.086(8) -0.027(7) 0.064(7) 0.000(7)
F9 0.440(35) 0.043(8) 0.385(29) -0.031(13) 0.358(30) -0.046(13)
Cl1S 0.028(6) 0.036(6) 0.027(6) 0.016(5) 0.009(4) 0.003(5)
Cl2S 0.019(8) 0.017(6) 0.021(4) 0.001(4) 0.007(5) 0.013(6)
Cl3S 0.015(7) 0.021(6) 0.020(4) 0.005(4) 0.010(5) 0.011(6)
Cl4S 0.034(6) 0.037(6) 0.031(6) 0.014(5) -0.004(4) 0.001(5)
F7A 0.093(17) 0.127(20) 0.089(16) 0.029(14) 0.033(13) -0.032(13)

loop_
_atom_site_label
_atom_site_type_symbol
_atom_site_fract_x
_atom_site_fract_y
_atom_site_fract_z
_atom_site_U_iso_or_equiv
_atom_site_thermal_displace_type
_atom_site_occupancy
_atom_site_calc_flag
_atom_site_refinement_flags
_atom_site_disorder_group
Ag1 Ag 0.06334(4) 0.74465(6) 0.63544(5) 0.0270(3) Uani 1 d . .
Ag2 Ag 0.01214(7) 0.74351(13) 0.72819(9) 0.0281(5) Uani 0.50 d P .
P1 P 0.07642(14) 0.8848(2) 0.6711(2) 0.0240(8) Uani 1 d . .
P2 P 0.11396(14) 0.6404(2) 0.7097(2) 0.0266(9) Uani 1 d . .
P3 P -0.02816(14) 0.7084(2) 0.5669(2) 0.0283(9) Uani 1 d . .
S1 S 0.1279(2) 0.7147(3) 0.5333(2) 0.0442(11) Uani 1 d . .
O1 O 0.1000(4) 0.7648(7) 0.5595(5) 0.053(3) Uani 1 d . .
N1 N 0.0728(4) 0.8376(6) 0.7760(5) 0.023(3) Uani 1 d . .
N2 N 0.0354(4) 0.6144(6) 0.7392(5) 0.024(3) Uani 1 d . .
N3 N -0.0608(4) 0.7804(6) 0.6446(5) 0.024(3) Uani 1 d . .
C1 C 0.0984(5) 0.8888(7) 0.7574(6) 0.020(3) Uani 1 d . .
C2 C 0.1392(5) 0.9346(7) 0.7960(6) 0.032(4) Uani 1 d . .
H2A H 0.1545(5) 0.9707(7) 0.7799(6) 0.038 Uiso 1 calc R .
C3 C 0.1564(5) 0.9253(8) 0.8583(7) 0.039(4) Uani 1 d . .
H3A H 0.1836(5) 0.9557(8) 0.8852(7) 0.046 Uiso 1 calc R .
C4 C 0.1212(5) 0.9473(8) 0.6569(6) 0.028(3) Uani 1 d . .
C5 C 0.1167(6) 1.0278(8) 0.6527(7) 0.039(4) Uani 1 d . .
H5A H 0.0907(6) 1.0521(8) 0.6597(7) 0.047 Uiso 1 calc R .
C6 C 0.1509(6) 1.0750(9) 0.6380(7) 0.048(4) Uani 1 d . .
H6A H 0.1473(6) 1.1293(9) 0.6347(7) 0.057 Uiso 1 calc R .
C7 C 0.1890(6) 1.0381(10) 0.6291(6) 0.043(4) Uani 1 d . .
H7A H 0.2110(6) 1.0680(10) 0.6183(6) 0.052 Uiso 1 calc R .
C8 C 0.1962(6) 0.9598(10) 0.6353(7) 0.043(4) Uani 1 d . .
H8A H 0.2237(6) 0.9365(10) 0.6312(7) 0.051 Uiso 1 calc R .
C9 C 0.1618(5) 0.9144(9) 0.6478(6) 0.032(4) Uani 1 d . .
H9A H 0.1660(5) 0.8601(9) 0.6503(6) 0.039 Uiso 1 calc R .
C10 C 0.0183(5) 0.9404(8) 0.6361(6) 0.030(3) Uani 1 d . .
C11 C -0.0060(7) 0.9411(10) 0.5707(8) 0.065(6) Uani 1 d . .
H11A H 0.0082(7) 0.9136(10) 0.5482(8) 0.077 Uiso 1 calc R .
C12 C -0.0523(8) 0.9844(11) 0.5394(10) 0.085(7) Uani 1 d . .
H12A H -0.0686(8) 0.9852(11) 0.4965(10) 0.102 Uiso 1 calc R .
C13 C -0.0727(8) 1.0249(11) 0.5733(11) 0.077(7) Uani 1 d . .
H13A H -0.1032(8) 1.0524(11) 0.5532(11) 0.092 Uiso 1 calc R .
C14 C -0.0482(8) 1.0250(12) 0.6367(11) 0.081(6) Uani 1 d . .
H14A H -0.0625(8) 1.0533(12) 0.6587(11) 0.097 Uiso 1 calc R .
C15 C -0.0027(6) 0.9844(10) 0.6691(8) 0.055(5) Uani 1 d . .
H15A H 0.0135(6) 0.9863(10) 0.7120(8) 0.066 Uiso 1 calc R .
C16 C 0.0720(5) 0.5765(7) 0.7306(6) 0.026(3) Uani 1 d . .
C17 C 0.0756(5) 0.4939(8) 0.7318(7) 0.039(4) Uani 1 d . .
H17A H 0.1022(5) 0.4693(8) 0.7263(7) 0.047 Uiso 1 calc R .
C18 C 0.0394(6) 0.4498(8) 0.7412(7) 0.045(4) Uani 1 d . .
H18A H 0.0408(6) 0.3952(8) 0.7417(7) 0.054 Uiso 1 calc R .
C19 C 0.0000 0.4904(11) 0.7500 0.033(5) Uani 1 d S .
C20 C 0.0000 0.5715(10) 0.7500 0.025(5) Uani 1 d S .
C21 C 0.1627(5) 0.6765(9) 0.7847(6) 0.031(4) Uani 1 d . .
C22 C 0.1931(5) 0.7377(9) 0.7825(7) 0.049(4) Uani 1 d . .
H22A H 0.1880(5) 0.7612(9) 0.7452(7) 0.059 Uiso 1 calc R .
C23 C 0.2315(6) 0.7627(11) 0.8376(8) 0.069(6) Uani 1 d . .
H23A H 0.2530(6) 0.8033(11) 0.8373(8) 0.083 Uiso 1 calc R .
C24 C 0.2388(6) 0.7291(10) 0.8928(7) 0.056(5) Uani 1 d . .
H24A H 0.2651(6) 0.7467(10) 0.9294(7) 0.067 Uiso 1 calc R .
C25 C 0.2065(6) 0.6682(9) 0.8941(8) 0.046(4) Uani 1 d . .
H25A H 0.2102(6) 0.6451(9) 0.9310(8) 0.055 Uiso 1 calc R .
C26 C 0.1701(5) 0.6450(9) 0.8395(7) 0.040(4) Uani 1 d . .
H26A H 0.1484(5) 0.6044(9) 0.8394(7) 0.047 Uiso 1 calc R .
C27 C 0.1500(4) 0.5720(8) 0.6829(6) 0.025(3) Uani 1 d . .
C28 C 0.1945(6) 0.5378(9) 0.7211(7) 0.043(4) Uani 1 d . .
H28A H 0.2078(6) 0.5472(9) 0.7634(7) 0.052 Uiso 1 calc R .
C29 C 0.2208(6) 0.4882(9) 0.6976(7) 0.046(4) Uani 1 d . .
H29A H 0.2506(6) 0.4628(9) 0.7243(7) 0.055 Uiso 1 calc R .
C30 C 0.2022(6) 0.4777(9) 0.6350(7) 0.035(4) Uani 1 d . .
H30A H 0.2200(6) 0.4457(9) 0.6193(7) 0.042 Uiso 1 calc R .
C31 C 0.1586(6) 0.5127(8) 0.5958(7) 0.038(4) Uani 1 d . .
H31A H 0.1463(6) 0.5056(8) 0.5533(7) 0.046 Uiso 1 calc R .
C32 C 0.1325(5) 0.5595(8) 0.6202(6) 0.032(4) Uani 1 d . .
H32A H 0.1021(5) 0.5834(8) 0.5934(6) 0.038 Uiso 1 calc R .
C33 C -0.0751(5) 0.7689(7) 0.5843(6) 0.023(3) Uani 1 d . .
C34 C -0.1178(5) 0.8049(8) 0.5380(6) 0.030(4) Uani 1 d . .
H34A H -0.1265(5) 0.7951(8) 0.4965(6) 0.036 Uiso 1 calc R .
C35 C -0.1465(5) 0.8551(8) 0.5553(5) 0.030(4) Uani 1 d . .
H35A H -0.1751(5) 0.8794(8) 0.5250(5) 0.036 Uiso 1 calc R .
C36 C -0.1336(5) 0.8707(8) 0.6184(6) 0.029(3) Uani 1 d . .
C37 C -0.0899(5) 0.8298(7) 0.6614(6) 0.022(3) Uani 1 d . .
C38 C -0.0446(5) 0.6067(8) 0.5759(6) 0.029(4) Uani 1 d . .
C39 C -0.0848(5) 0.5855(10) 0.5907(7) 0.041(4) Uani 1 d . .
H39A H -0.1051(5) 0.6241(10) 0.5965(7) 0.049 Uiso 1 calc R .
C40 C -0.0943(6) 0.5071(10) 0.5967(7) 0.049(5) Uani 1 d . .
H40A H -0.1207(6) 0.4931(10) 0.6074(7) 0.059 Uiso 1 calc R .
C41 C -0.0646(6) 0.4489(9) 0.5868(7) 0.048(4) Uani 1 d . .
H41A H -0.0719(6) 0.3961(9) 0.5893(7) 0.057 Uiso 1 calc R .
C42 C -0.0244(6) 0.4696(10) 0.5732(8) 0.054(5) Uani 1 d . .
H42A H -0.0039(6) 0.4307(10) 0.5681(8) 0.065 Uiso 1 calc R .
C43 C -0.0140(6) 0.5493(9) 0.5671(7) 0.047(4) Uani 1 d . .
H43A H 0.0129(6) 0.5632(9) 0.5574(7) 0.057 Uiso 1 calc R .
C44 C -0.0490(5) 0.7168(9) 0.4848(6) 0.032(4) Uani 1 d . .
C45 C -0.0213(6) 0.7651(9) 0.4634(7) 0.042(4) Uani 1 d . .
H45A H 0.0072(6) 0.7928(9) 0.4906(7) 0.050 Uiso 1 calc R .
C46 C -0.0381(7) 0.7710(10) 0.3976(8) 0.060(5) Uani 1 d . .
H46A H -0.0193(7) 0.8020(10) 0.3826(8) 0.073 Uiso 1 calc R .
C47 C -0.0794(6) 0.7341(11) 0.3574(7) 0.057(5) Uani 1 d . .
H47A H -0.0910(6) 0.7419(11) 0.3151(7) 0.069 Uiso 1 calc R .
C48 C -0.1053(7) 0.6827(10) 0.3806(8) 0.054(5) Uani 1 d . .
H48A H -0.1321(7) 0.6518(10) 0.3536(8) 0.065 Uiso 1 calc R .
C49 C -0.0914(6) 0.6783(9) 0.4416(7) 0.045(4) Uani 1 d . .
H49A H -0.1112(6) 0.6479(9) 0.4555(7) 0.054 Uiso 1 calc R .
C50 C 0.1938(6) 0.7214(10) 0.5850(7) 0.054(5) Uani 1 d . .
H50A H 0.1999(6) 0.6943(10) 0.6226(7) 0.081 Uiso 1 calc R .
H50B H 0.2032(6) 0.7757(10) 0.5939(7) 0.081 Uiso 1 calc R .
H50C H 0.2141(6) 0.6980(10) 0.5663(7) 0.081 Uiso 1 calc R .
C51 C 0.1300(7) 0.7686(9) 0.4712(8) 0.059(5) Uani 1 d . .
H51A H 0.0963(7) 0.7710(9) 0.4379(8) 0.088 Uiso 1 calc R .
H51B H 0.1529(7) 0.7432(9) 0.4573(8) 0.088 Uiso 1 calc R .
H51C H 0.1420(7) 0.8209(9) 0.4848(8) 0.088 Uiso 1 calc R .
P4 P 0.2434(2) 0.5559(2) 0.4906(2) 0.0371(10) Uani 1 d . .
P5 P 0.0000 0.7931(5) 0.2500 0.100(3) Uani 1 d SD .
F1 F 0.2976(3) 0.5215(7) 0.4965(4) 0.072(3) Uani 1 d . .
F2 F 0.2311(4) 0.4720(5) 0.5113(4) 0.061(3) Uani 1 d . .
F3 F 0.1899(3) 0.5895(5) 0.4854(4) 0.053(2) Uani 1 d . .
F4 F 0.2566(4) 0.6386(5) 0.4710(4) 0.069(3) Uani 1 d . .
F5 F 0.2704(3) 0.5816(6) 0.5621(4) 0.057(3) Uani 1 d . .
F6 F 0.2165(3) 0.5278(5) 0.4202(4) 0.048(2) Uani 1 d . .
F7 F 0.0460(11) 0.8084(19) 0.3304(14) 0.104(7) Uani 0.50 d PU .
F8 F -0.0338(4) 0.8556(6) 0.2614(5) 0.086(4) Uani 1 d . .
F9 F -0.0330(10) 0.7272(7) 0.2621(12) 0.227(12) Uani 1 d . .
C1S C 0.1660(15) -0.2209(16) 0.3262(17) 0.006(8) Uiso 0.25 d PDU .
C2S C 0.1863(14) -0.2701(20) 0.2823(17) 0.000(8) Uiso 0.25 d PDU .
Cl1S Cl 0.1641(5) -0.3083(9) 0.3299(7) 0.031(3) Uani 0.25 d PDU .
Cl2S Cl 0.1766(7) -0.1544(11) 0.2862(10) 0.019(4) Uani 0.25 d PDU .
Cl3S Cl 0.1925(6) -0.1671(12) 0.2849(9) 0.018(4) Uani 0.25 d PDU .
Cl4S Cl 0.1788(6) -0.3243(9) 0.3037(7) 0.040(3) Uani 0.25 d PDU .
F7A F 0.0232(11) 0.7709(19) 0.3084(14) 0.105(7) Uani 0.50 d PDU .

loop_
_atom_type_symbol
_atom_type_description
_atom_type_scat_dispersion_real
_atom_type_scat_dispersion_imag
_atom_type_scat_source
C C 0.0033 0.0016 'International Tables Vol C Tables 4.2.6.8 and 6.1.1.4'
H H 0.0000 0.0000 'International Tables Vol C Tables 4.2.6.8 and 6.1.1.4'
N N 0.0061 0.0033 'International Tables Vol C Tables 4.2.6.8 and 6.1.1.4'
F F 0.0171 0.0103 'International Tables Vol C Tables 4.2.6.8 and 6.1.1.4'
P P 0.1023 0.0942 'International Tables Vol C Tables 4.2.6.8 and 6.1.1.4'
Ag Ag -0.8971 1.1015 'International Tables Vol C Tables 4.2.6.8 and 6.1.1.4'
O O 0.0106 0.0060 'International Tables Vol C Tables 4.2.6.8 and 6.1.1.4'
S S 0.1246 0.1234 'International Tables Vol C Tables 4.2.6.8 and 6.1.1.4'
Cl Cl 0.1484 0.1585 'International Tables Vol C Tables 4.2.6.8 and 6.1.1.4'

loop_
_geom_angle_atom_site_label_1
_geom_angle_atom_site_label_2
_geom_angle_atom_site_label_3
_geom_angle
_geom_angle_site_symmetry_1
_geom_angle_site_symmetry_3
_geom_angle_publ_flag
O1 Ag1 P2 108.4(3) . . ?
O1 Ag1 P1 93.9(3) . . ?
P2 Ag1 P1 118.47(12) . . ?
O1 Ag1 P3 102.2(3) . . ?
P2 Ag1 P3 114.98(13) . . ?
P1 Ag1 P3 114.75(13) . . ?
O1 Ag1 Ag2 172.1(3) . . ?
P2 Ag1 Ag2 78.57(9) . . ?
P1 Ag1 Ag2 79.24(9) . . ?
P3 Ag1 Ag2 77.39(9) . . ?
Ag2 Ag2 N2 97.0(3) 2_556 . ?
Ag2 Ag2 N3 94.7(3) 2_556 . ?
N2 Ag2 N3 118.8(4) . . ?
Ag2 Ag2 N1 97.9(3) 2_556 . ?
N2 Ag2 N1 119.5(4) . . ?
N3 Ag2 N1 117.9(4) . . ?
Ag2 Ag2 Ag1 179.62(8) 2_556 . ?
N2 Ag2 Ag1 83.4(3) . . ?
N3 Ag2 Ag1 85.1(3) . . ?
N1 Ag2 Ag1 81.9(3) . . ?
C10 P1 C4 101.6(6) . . ?
C10 P1 C1 107.7(6) . . ?
C4 P1 C1 104.5(6) . . ?
C10 P1 Ag1 111.6(4) . . ?
C4 P1 Ag1 120.6(5) . . ?
C1 P1 Ag1 109.8(4) . . ?
C16 P2 C27 104.6(6) . . ?
C16 P2 C21 104.3(6) . . ?
C27 P2 C21 103.8(6) . . ?
C16 P2 Ag1 111.1(4) . . ?
C27 P2 Ag1 116.5(4) . . ?
C21 P2 Ag1 115.3(5) . . ?
C44 P3 C38 102.7(6) . . ?
C44 P3 C33 105.1(6) . . ?
C38 P3 C33 104.1(6) . . ?
C44 P3 Ag1 117.5(5) . . ?
C38 P3 Ag1 114.0(4) . . ?
C33 P3 Ag1 112.0(4) . . ?
O1 S1 C51 106.0(7) . . ?
O1 S1 C50 106.4(7) . . ?
C51 S1 C50 98.1(8) . . ?
S1 O1 Ag1 134.9(7) . . ?
C1 N1 C37 115.9(11) . 2_556 ?
C1 N1 Ag2 134.8(9) . . ?
C37 N1 Ag2 108.7(8) 2_556 . ?
C16 N2 C20 118.6(11) . . ?
C16 N2 Ag2 131.6(9) . . ?
C20 N2 Ag2 109.3(9) . . ?
C33 N3 C37 117.6(10) . . ?
C33 N3 Ag2 130.5(8) . . ?
C37 N3 Ag2 111.4(8) . . ?
N1 C1 C2 125.3(12) . . ?
N1 C1 P1 111.5(9) . . ?
C2 C1 P1 122.9(10) . . ?
C3 C2 C1 118.3(13) . . ?
C2 C3 C36 120.2(13) . 2_556 ?
C5 C4 C9 116.5(13) . . ?
C5 C4 P1 123.0(12) . . ?
C9 C4 P1 120.4(11) . . ?
C4 C5 C6 121.6(14) . . ?
C7 C6 C5 118.0(15) . . ?
C8 C7 C6 122.4(15) . . ?
C7 C8 C9 119.0(15) . . ?
C8 C9 C4 122.4(14) . . ?
C15 C10 C11 119.3(15) . . ?
C15 C10 P1 124.2(12) . . ?
C11 C10 P1 116.4(13) . . ?
C10 C11 C12 119.7(19) . . ?
C13 C12 C11 119.4(20) . . ?
C14 C13 C12 120.4(19) . . ?
C13 C14 C15 122.2(20) . . ?
C14 C15 C10 119.0(17) . . ?
N2 C16 C17 122.5(12) . . ?
N2 C16 P2 114.4(9) . . ?
C17 C16 P2 122.9(11) . . ?
C18 C17 C16 119.5(13) . . ?
C17 C18 C19 117.9(13) . . ?
C20 C19 C18 119.1(9) . 2_556 ?
C20 C19 C18 119.1(9) . . ?
C18 C19 C18 121.8(18) 2_556 . ?
N2 C20 N2 115.4(15) 2_556 . ?
N2 C20 C19 122.3(8) 2_556 . ?
N2 C20 C19 122.3(8) . . ?
C26 C21 C22 120.1(14) . . ?
C26 C21 P2 123.5(12) . . ?
C22 C21 P2 116.5(11) . . ?
C23 C22 C21 117.4(15) . . ?
C24 C23 C22 121.6(17) . . ?
C23 C24 C25 119.9(15) . . ?
C26 C25 C24 116.7(15) . . ?
C25 C26 C21 124.3(15) . . ?
C28 C27 C32 118.2(13) . . ?
C28 C27 P2 123.3(11) . . ?
C32 C27 P2 118.4(10) . . ?
C27 C28 C29 120.5(14) . . ?
C30 C29 C28 119.4(14) . . ?
C31 C30 C29 121.2(13) . . ?
C30 C31 C32 118.3(14) . . ?
C27 C32 C31 122.3(13) . . ?
N3 C33 C34 123.6(11) . . ?
N3 C33 P3 113.5(9) . . ?
C34 C33 P3 122.5(9) . . ?
C35 C34 C33 118.4(11) . . ?
C34 C35 C36 121.3(12) . . ?
C3 C36 C35 126.8(12) 2_556 . ?
C3 C36 C37 117.6(12) 2_556 . ?
C35 C36 C37 115.4(12) . . ?
N3 C37 N1 113.8(11) . 2_556 ?
N3 C37 C36 123.7(11) . . ?
N1 C37 C36 122.5(12) 2_556 . ?
C39 C38 C43 120.4(14) . . ?
C39 C38 P3 124.1(11) . . ?
C43 C38 P3 115.6(11) . . ?
C40 C39 C38 120.1(15) . . ?
C39 C40 C41 120.2(14) . . ?
C42 C41 C40 119.9(15) . . ?
C41 C42 C43 120.7(15) . . ?
C38 C43 C42 118.8(15) . . ?
C49 C44 C45 117.9(13) . . ?
C49 C44 P3 123.9(11) . . ?
C45 C44 P3 118.3(11) . . ?
C44 C45 C46 117.9(15) . . ?
C47 C46 C45 122.6(17) . . ?
C46 C47 C48 118.2(15) . . ?
C49 C48 C47 120.1(17) . . ?
C48 C49 C44 123.1(16) . . ?
F4 P4 F6 91.3(5) . . ?
F4 P4 F2 179.0(6) . . ?
F6 P4 F2 89.3(5) . . ?
F4 P4 F3 90.3(6) . . ?
F6 P4 F3 90.3(5) . . ?
F2 P4 F3 90.6(5) . . ?
F4 P4 F5 90.3(5) . . ?
F6 P4 F5 178.3(6) . . ?
F2 P4 F5 89.1(5) . . ?
F3 P4 F5 90.0(5) . . ?
F4 P4 F1 90.1(6) . . ?
F6 P4 F1 90.0(5) . . ?
F2 P4 F1 89.1(6) . . ?
F3 P4 F1 179.5(5) . . ?
F5 P4 F1 89.7(5) . . ?
F7A P5 F7A 146.8(30) 2 . ?
F7A P5 F8 108.1(13) 2 . ?
F7A P5 F8 94.8(16) . . ?
F7A P5 F8 94.8(16) 2 2 ?
F7A P5 F8 108.1(14) . 2 ?
F8 P5 F8 92.8(10) . 2 ?
F7A P5 F9 85.3(19) 2 . ?
F7A P5 F9 71.1(14) . . ?
F8 P5 F9 88.9(7) . . ?
F8 P5 F9 178.1(11) 2 . ?
F7A P5 F9 71.1(14) 2 2 ?
F7A P5 F9 85.3(19) . 2 ?
F8 P5 F9 178.1(10) . 2 ?
F8 P5 F9 88.9(7) 2 2 ?
F9 P5 F9 89.4(13) . 2 ?
F7A P5 F7 164.9(19) 2 . ?
F7A P5 F7 27.9(15) . . ?
F8 P5 F7 86.9(12) . . ?
F8 P5 F7 81.9(10) 2 . ?
F9 P5 F7 97.6(12) . . ?
F9 P5 F7 94.0(15) 2 . ?
F7A P5 F7 27.9(15) 2 2 ?
F7A P5 F7 164.9(19) . 2 ?
F8 P5 F7 81.9(10) . 2 ?
F8 P5 F7 86.9(12) 2 2 ?
F9 P5 F7 94.0(15) . 2 ?
F9 P5 F7 97.6(13) 2 2 ?
F7 P5 F7 163.7(21) . 2 ?
F7A F7 P5 42.9(29) . . ?
P5 F9 F7A 47.4(12) . . ?
Cl1S C1S Cl2S 140.0(25) . . ?
Cl1S C1S C2S 63.9(17) . . ?
Cl2S C1S C2S 76.4(19) . . ?
Cl1S C1S Cl3S 126.4(23) . . ?
Cl2S C1S Cl3S 17.2(9) . . ?
C2S C1S Cl3S 62.7(17) . . ?
Cl1S C1S Cl4S 28.4(9) . . ?
Cl2S C1S Cl4S 112.0(19) . . ?
C2S C1S Cl4S 35.6(13) . . ?
Cl3S C1S Cl4S 98.0(17) . . ?
Cl4S C2S C1S 86.3(25) . . ?
Cl4S C2S Cl1S 32.5(14) . . ?
C1S C2S Cl1S 53.9(15) . . ?
Cl4S C2S Cl3S 147.2(31) . . ?
C1S C2S Cl3S 61.7(16) . . ?
Cl1S C2S Cl3S 115.4(22) . . ?
Cl4S C2S Cl2S 137.1(29) . . ?
C1S C2S Cl2S 50.9(14) . . ?
Cl1S C2S Cl2S 104.6(19) . . ?
Cl3S C2S Cl2S 14.2(8) . . ?
Cl4S Cl1S C1S 102.1(20) . . ?
Cl4S Cl1S C2S 40.1(16) . . ?
C1S Cl1S C2S 62.2(18) . . ?
Cl3S Cl2S C1S 98.1(43) . . ?
Cl3S Cl2S C2S 56.1(40) . . ?
C1S Cl2S C2S 52.7(16) . . ?
Cl2S Cl3S C1S 64.7(40) . . ?
Cl2S Cl3S C2S 109.7(45) . . ?
C1S Cl3S C2S 55.6(17) . . ?
Cl1S Cl4S C2S 107.4(26) . . ?
Cl1S Cl4S C1S 49.4(15) . . ?
C2S Cl4S C1S 58.1(22) . . ?
F7 F7A P5 109.3(39) . . ?
F7 F7A F9 160.5(48) . . ?
P5 F7A F9 61.5(13) . . ?

loop_
_geom_bond_atom_site_label_1
_geom_bond_atom_site_label_2
_geom_bond_distance
_geom_bond_site_symmetry_2
_geom_bond_publ_flag
Ag1 O1 2.484(9) . ?
Ag1 P2 2.493(4) . ?
Ag1 P1 2.506(4) . ?
Ag1 P3 2.517(4) . ?
Ag1 Ag2 3.145(2) . ?
Ag2 Ag2 1.483(4) 2_556 ?
Ag2 N2 2.278(11) . ?
Ag2 N3 2.286(10) . ?
Ag2 N1 2.286(11) . ?
P1 C10 1.791(14) . ?
P1 C4 1.812(13) . ?
P1 C1 1.884(13) . ?
P2 C16 1.846(13) . ?
P2 C27 1.847(13) . ?
P2 C21 1.851(14) . ?
P3 C44 1.796(13) . ?
P3 C38 1.831(14) . ?
P3 C33 1.883(12) . ?
S1 O1 1.481(10) . ?
S1 C51 1.768(15) . ?
S1 C50 1.78(2) . ?
N1 C1 1.33(2) . ?
N1 C37 1.37(2) 2_556 ?
N2 C16 1.33(2) . ?
N2 C20 1.365(13) . ?
N3 C33 1.34(2) . ?
N3 C37 1.36(2) . ?
C1 C2 1.38(2) . ?
C2 C3 1.36(2) . ?
C3 C36 1.39(2) 2_556 ?
C4 C5 1.38(2) . ?
C4 C9 1.40(2) . ?
C5 C6 1.43(2) . ?
C6 C7 1.36(2) . ?
C7 C8 1.35(2) . ?
C8 C9 1.38(2) . ?
C10 C15 1.40(2) . ?
C10 C11 1.41(2) . ?
C11 C12 1.43(2) . ?
C12 C13 1.37(3) . ?
C13 C14 1.37(3) . ?
C14 C15 1.39(2) . ?
C16 C17 1.41(2) . ?
C17 C18 1.38(2) . ?
C18 C19 1.42(2) . ?
C19 C20 1.38(2) . ?
C19 C18 1.42(2) 2_556 ?
C20 N2 1.365(13) 2_556 ?
C21 C26 1.34(2) . ?
C21 C22 1.38(2) . ?
C22 C23 1.38(2) . ?
C23 C24 1.37(2) . ?
C24 C25 1.40(2) . ?
C25 C26 1.34(2) . ?
C27 C28 1.35(2) . ?
C27 C32 1.38(2) . ?
C28 C29 1.40(2) . ?
C29 C30 1.37(2) . ?
C30 C31 1.34(2) . ?
C31 C32 1.38(2) . ?
C33 C34 1.40(2) . ?
C34 C35 1.37(2) . ?
C35 C36 1.42(2) . ?
C36 C3 1.39(2) 2_556 ?
C36 C37 1.42(2) . ?
C37 N1 1.37(2) 2_556 ?
C38 C39 1.39(2) . ?
C38 C43 1.39(2) . ?
C39 C40 1.38(2) . ?
C40 C41 1.40(2) . ?
C41 C42 1.37(2) . ?
C42 C43 1.41(2) . ?
C44 C49 1.38(2) . ?
C44 C45 1.39(2) . ?
C45 C46 1.44(2) . ?
C46 C47 1.33(2) . ?
C47 C48 1.41(2) . ?
C48 C49 1.34(2) . ?
P4 F4 1.581(9) . ?
P4 F6 1.597(9) . ?
P4 F2 1.599(10) . ?
P4 F3 1.600(9) . ?
P4 F5 1.609(8) . ?
P4 F1 1.617(9) . ?
P5 F7A 1.32(3) 2 ?
P5 F7A 1.32(3) . ?
P5 F8 1.544(12) . ?
P5 F8 1.544(12) 2 ?
P5 F9 1.57(2) . ?
P5 F9 1.57(2) 2 ?
P5 F7 1.83(3) . ?
P5 F7 1.83(3) 2 ?
F7 F7A 0.91(3) . ?
F9 F7A 1.70(3) . ?
C1S Cl1S 1.49(3) . ?
C1S Cl2S 1.59(3) . ?
C1S C2S 1.63(5) . ?
C1S Cl3S 1.74(3) . ?
C1S Cl4S 1.92(3) . ?
C2S Cl4S 1.12(3) . ?
C2S Cl1S 1.66(4) . ?
C2S Cl3S 1.76(4) . ?
C2S Cl2S 2.00(4) . ?
Cl1S Cl4S 0.94(2) . ?
Cl2S Cl3S 0.52(2) . ?
